data_4070821
loop_
_publ_author_name
'Wachtler, Helmuth'
'Schuh, Walter'
'Augner, Sven'
'H\"agele, Gerhard'
'Wurst, Klaus'
'Peringer, Paul'

_publ_section_title
;
 Syn&#x2212;AntiIsomerization by Intramolecular Alkene Rotation: Study of
 the Dynamics of the Bicyclo[2.2.1]hept-2-ene Ligands in a Diplatinum(I)
 Complex and Its Lewis Acid Adducts
;
_journal_issue 8
_journal_name_full Organometallics
_journal_page_first 1797
_journal_paper_doi 10.1021/om7010547
_journal_volume 27
_journal_year 2008
_chemical_formula_sum 'C71 H70 Ag F6 O6 P3 Pt2 S2'
_chemical_formula_weight 1788.35
_chemical_name_systematic
; 
 ? 
;
_space_group_IT_number 14
_symmetry_cell_setting monoclinic
_symmetry_space_group_name_Hall '-P 2yn'
_symmetry_space_group_name_H-M 'P 1 21/n 1'
_atom_sites_solution_hydrogens geom
_atom_sites_solution_primary direct
_atom_sites_solution_secondary difmap
_audit_creation_method SHELXL-97
_cell_angle_alpha 90.00
_cell_angle_beta 96.52(2)
_cell_angle_gamma 90.00
_cell_formula_units_Z 4
_cell_length_a 11.194(2)
_cell_length_b 23.488(4)
_cell_length_c 26.190(4)
_cell_measurement_reflns_used 41
_cell_measurement_temperature 213(2)
_cell_measurement_theta_max 12.5
_cell_measurement_theta_min 5.0
_cell_volume 6841(2)
_computing_structure_refinement 'SHELXL-97 (Sheldrick, 1997)'
_computing_structure_solution 'SHELXS-97 (Sheldrick, 1990)'
_diffrn_ambient_temperature 213(2)
_diffrn_measured_fraction_theta_full 0.935
_diffrn_measured_fraction_theta_max 0.935
_diffrn_measurement_device_type 'Bruker P4'
_diffrn_measurement_method omega-scans
_diffrn_radiation_monochromator graphite
_diffrn_radiation_source 'fine-focus sealed tube'
_diffrn_radiation_type MoK\a
_diffrn_radiation_wavelength 0.71073
_diffrn_reflns_av_R_equivalents 0.0288
_diffrn_reflns_av_sigmaI/netI 0.0294
_diffrn_reflns_limit_h_max 11
_diffrn_reflns_limit_h_min -1
_diffrn_reflns_limit_k_max 25
_diffrn_reflns_limit_k_min -24
_diffrn_reflns_limit_l_max 28
_diffrn_reflns_limit_l_min -28
_diffrn_reflns_number 9459
_diffrn_reflns_theta_full 23.00
_diffrn_reflns_theta_max 23.00
_diffrn_reflns_theta_min 2.50
_diffrn_standards_decay_% 0
_diffrn_standards_interval_count 97
_diffrn_standards_number 3
_exptl_absorpt_coefficient_mu 4.561
_exptl_absorpt_correction_T_max 1.000
_exptl_absorpt_correction_T_min 0.787
_exptl_absorpt_correction_type psi-scan
_exptl_crystal_colour yellow
_exptl_crystal_density_diffrn 1.736
_exptl_crystal_description prism
_exptl_crystal_F_000 3512
_exptl_crystal_size_max 0.6
_exptl_crystal_size_mid 0.4
_exptl_crystal_size_min 0.3
_refine_diff_density_max 1.217
_refine_diff_density_min -1.133
_refine_diff_density_rms 0.108
_refine_ls_extinction_method none
_refine_ls_goodness_of_fit_ref 1.030
_refine_ls_hydrogen_treatment 'constr, refined at C1, C2, C8 and C9'
_refine_ls_matrix_type full
_refine_ls_number_parameters 852
_refine_ls_number_reflns 8902
_refine_ls_number_restraints 10
_refine_ls_restrained_S_all 1.030
_refine_ls_R_factor_all 0.0487
_refine_ls_R_factor_gt 0.0334
_refine_ls_shift/su_max 0.002
_refine_ls_shift/su_mean 0.000
_refine_ls_structure_factor_coef Fsqd
_refine_ls_weighting_details 'calc w=1/[\s^2^(Fo^2^)+(0.0327P)^2^+28.3983P] where P=(Fo^2^+2Fc^2^)/3'
_refine_ls_weighting_scheme calc
_refine_ls_wR_factor_gt 0.0694
_refine_ls_wR_factor_ref 0.0735
_reflns_number_gt 7323
_reflns_number_total 8902
_reflns_threshold_expression >2sigma(I)
_cod_data_source_file om7010547-file003.cif
_cod_data_source_block ppp
_cod_depositor_comments
;
The following automatic conversions were performed:

'_exptl_absorpt_correction_type' value 'Psi-scan' changed to
'psi-scan' according to
/home/saulius/struct/CIF-dictionaries/cif_core.dic dictionary named
'cif_core.dic' version 2.4.1 from 2010-06-29.

Automatic conversion script
Id: cif_fix_values 1715 2011-07-08 13:25:40Z adriana 
;
_cod_original_sg_symbol_H-M 'P 21/n'
_cod_database_code 4070821

loop_
_symmetry_equiv_pos_as_xyz
'x, y, z'
'-x+1/2, y+1/2, -z+1/2'
'-x, -y, -z'
'x-1/2, -y-1/2, z-1/2'

loop_
_atom_site_label
_atom_site_type_symbol
_atom_site_fract_x
_atom_site_fract_y
_atom_site_fract_z
_atom_site_U_iso_or_equiv
_atom_site_adp_type
_atom_site_occupancy
_atom_site_symmetry_multiplicity
_atom_site_calc_flag
_atom_site_refinement_flags
_atom_site_disorder_assembly
_atom_site_disorder_group
Pt1 Pt 0.36323(2) 0.344484(11) 0.207792(10) 0.02512(8) Uani 1 1 d . . .
Pt2 Pt 0.31735(2) 0.413227(11) 0.286568(10) 0.02480(8) Uani 1 1 d . . .
Ag1 Ag 0.13018(5) 0.33665(3) 0.23879(3) 0.04920(18) Uani 1 1 d . . .
P1 P 0.43072(15) 0.27153(8) 0.26390(7) 0.0280(4) Uani 1 1 d . . .
P2 P 0.39250(15) 0.35207(8) 0.35198(7) 0.0272(4) Uani 1 1 d . . .
P3 P 0.30125(15) 0.43609(8) 0.20213(7) 0.0261(4) Uani 1 1 d . . .
S1 S 0.0018(4) 0.26954(15) 0.11582(11) 0.1135(14) Uani 1 1 d . . .
S2 S -0.1349(3) 0.38560(14) 0.28977(19) 0.1261(16) Uani 1 1 d . . .
O1 O -0.0017(6) 0.2838(2) 0.1683(2) 0.0668(18) Uani 1 1 d . . .
O2 O 0.1235(7) 0.2309(7) 0.1092(4) 0.195(6) Uani 1 1 d . . .
O3 O -0.0182(12) 0.3089(4) 0.0769(3) 0.161(5) Uani 1 1 d . . .
O4 O -0.0317(6) 0.3633(4) 0.2751(3) 0.123(4) Uani 1 1 d . . .
O5 O -0.1864(9) 0.3569(4) 0.3296(4) 0.138(4) Uani 1 1 d . . .
O6 O -0.2404(8) 0.3967(5) 0.2390(4) 0.178(5) Uani 1 1 d . . .
F1 F -0.0858(7) 0.1939(3) 0.0528(2) 0.125(3) Uani 1 1 d . . .
F2 F -0.2031(7) 0.2376(7) 0.1042(4) 0.242(7) Uani 1 1 d . . .
F3 F -0.0737(8) 0.1697(3) 0.1329(3) 0.120(3) Uani 1 1 d . . .
F4 F -0.2306(6) 0.4799(3) 0.3116(3) 0.113(2) Uani 1 1 d . . .
F5 F -0.0855(7) 0.4845(4) 0.2650(4) 0.166(4) Uani 1 1 d . . .
F6 F -0.0401(10) 0.4511(8) 0.3495(3) 0.260(8) Uani 1 1 d . . .
C1 C 0.3945(7) 0.2890(3) 0.1409(3) 0.0363(18) Uani 1 1 d D . .
H1 H 0.345(7) 0.254(4) 0.145(3) 0.08(3) Uiso 1 1 d D . .
C2 C 0.3501(7) 0.3404(3) 0.1224(3) 0.0325(18) Uani 1 1 d D . .
H2 H 0.279(6) 0.346(3) 0.110(3) 0.03(2) Uiso 1 1 d D . .
C3 C 0.4490(7) 0.3691(3) 0.0970(3) 0.0396(19) Uani 1 1 d . . .
H3 H 0.4429 0.4109 0.0932 0.048 Uiso 1 1 calc . . .
C4 C 0.4560(7) 0.3349(3) 0.0470(3) 0.043(2) Uani 1 1 d . . .
H4A H 0.5106 0.3531 0.0252 0.052 Uiso 1 1 calc . . .
H4B H 0.3764 0.3310 0.0274 0.052 Uiso 1 1 calc . . .
C5 C 0.5054(8) 0.2765(4) 0.0672(3) 0.056(2) Uani 1 1 d . . .
H5A H 0.5821 0.2677 0.0543 0.067 Uiso 1 1 calc . . .
H5B H 0.4481 0.2459 0.0572 0.067 Uiso 1 1 calc . . .
C6 C 0.5222(7) 0.2847(3) 0.1266(3) 0.045(2) Uani 1 1 d . . .
H6 H 0.5757 0.2571 0.1465 0.054 Uiso 1 1 calc . . .
C7 C 0.5616(7) 0.3466(4) 0.1300(3) 0.049(2) Uani 1 1 d . . .
H7A H 0.6358 0.3534 0.1144 0.058 Uiso 1 1 calc . . .
H7B H 0.5694 0.3613 0.1652 0.058 Uiso 1 1 calc . . .
C8 C 0.2619(7) 0.4707(3) 0.3475(3) 0.0367(18) Uani 1 1 d D . .
H8 H 0.208(6) 0.449(3) 0.363(2) 0.03(2) Uiso 1 1 d D . .
C9 C 0.2287(7) 0.4949(3) 0.2991(3) 0.0335(17) Uani 1 1 d D . .
H9 H 0.147(6) 0.490(3) 0.285(2) 0.028(18) Uiso 1 1 d D . .
C10 C 0.3001(8) 0.5499(3) 0.2973(3) 0.049(2) Uani 1 1 d . . .
H10 H 0.3103 0.5649 0.2627 0.059 Uiso 1 1 calc . . .
C11 C 0.2375(9) 0.5907(3) 0.3340(3) 0.062(3) Uani 1 1 d . . .
H11A H 0.2676 0.6298 0.3323 0.074 Uiso 1 1 calc . . .
H11B H 0.1499 0.5908 0.3254 0.074 Uiso 1 1 calc . . .
C12 C 0.2742(9) 0.5639(4) 0.3876(3) 0.063(3) Uani 1 1 d . . .
H12A H 0.3203 0.5909 0.4106 0.075 Uiso 1 1 calc . . .
H12B H 0.2033 0.5516 0.4035 0.075 Uiso 1 1 calc . . .
C13 C 0.3525(8) 0.5124(3) 0.3758(3) 0.050(2) Uani 1 1 d . . .
H13 H 0.4050 0.4965 0.4054 0.060 Uiso 1 1 calc . . .
C14 C 0.4158(8) 0.5353(3) 0.3321(3) 0.052(2) Uani 1 1 d . . .
H14A H 0.4644 0.5063 0.3171 0.063 Uiso 1 1 calc . . .
H14B H 0.4649 0.5689 0.3419 0.063 Uiso 1 1 calc . . .
C15 C 0.4930(6) 0.3002(3) 0.3266(3) 0.0328(17) Uani 1 1 d . . .
H15A H 0.5076 0.2687 0.3511 0.039 Uiso 1 1 calc . . .
H15B H 0.5704 0.3184 0.3231 0.039 Uiso 1 1 calc . . .
C16 C -0.0872(17) 0.2108(6) 0.1005(5) 0.130(6) Uani 1 1 d . . .
C17 C -0.1315(15) 0.4543(8) 0.3016(10) 0.193(11) Uani 1 1 d . . .
C101 C 0.5539(6) 0.2251(3) 0.2501(3) 0.0334(17) Uani 1 1 d . . .
C102 C 0.6656(7) 0.2498(3) 0.2456(3) 0.047(2) Uani 1 1 d . . .
H102 H 0.6752 0.2894 0.2489 0.056 Uiso 1 1 calc . . .
C103 C 0.7621(7) 0.2163(4) 0.2362(4) 0.062(3) Uani 1 1 d . . .
H103 H 0.8371 0.2332 0.2334 0.074 Uiso 1 1 calc . . .
C104 C 0.7490(8) 0.1585(4) 0.2310(4) 0.064(3) Uani 1 1 d . . .
H104 H 0.8151 0.1359 0.2248 0.077 Uiso 1 1 calc . . .
C105 C 0.6390(8) 0.1335(4) 0.2349(4) 0.065(3) Uani 1 1 d . . .
H105 H 0.6300 0.0938 0.2314 0.077 Uiso 1 1 calc . . .
C106 C 0.5407(7) 0.1674(3) 0.2440(3) 0.047(2) Uani 1 1 d . . .
H106 H 0.4652 0.1504 0.2460 0.057 Uiso 1 1 calc . . .
C107 C 0.3106(6) 0.2235(3) 0.2775(3) 0.0299(16) Uani 1 1 d . . .
C108 C 0.2064(6) 0.2205(3) 0.2430(3) 0.0324(17) Uani 1 1 d . . .
H108 H 0.2014 0.2410 0.2121 0.039 Uiso 1 1 calc . . .
C109 C 0.1102(7) 0.1875(3) 0.2541(3) 0.044(2) Uani 1 1 d . . .
H109 H 0.0396 0.1862 0.2310 0.053 Uiso 1 1 calc . . .
C110 C 0.1176(7) 0.1565(4) 0.2989(3) 0.053(2) Uani 1 1 d . . .
H110 H 0.0517 0.1343 0.3063 0.064 Uiso 1 1 calc . . .
C111 C 0.2213(8) 0.1576(3) 0.3332(3) 0.048(2) Uani 1 1 d . . .
H111 H 0.2265 0.1359 0.3635 0.058 Uiso 1 1 calc . . .
C112 C 0.3177(7) 0.1910(3) 0.3223(3) 0.0379(18) Uani 1 1 d . . .
H112 H 0.3883 0.1918 0.3454 0.045 Uiso 1 1 calc . . .
C201 C 0.4899(6) 0.3870(3) 0.4025(3) 0.0336(17) Uani 1 1 d . . .
C202 C 0.5966(7) 0.4111(4) 0.3909(3) 0.047(2) Uani 1 1 d . . .
H202 H 0.6197 0.4066 0.3577 0.056 Uiso 1 1 calc . . .
C203 C 0.6690(8) 0.4411(4) 0.4268(4) 0.066(3) Uani 1 1 d . . .
H203 H 0.7402 0.4576 0.4178 0.079 Uiso 1 1 calc . . .
C204 C 0.6390(9) 0.4476(4) 0.4758(3) 0.068(3) Uani 1 1 d . . .
H204 H 0.6900 0.4678 0.5005 0.081 Uiso 1 1 calc . . .
C205 C 0.5333(9) 0.4243(4) 0.4887(3) 0.063(3) Uani 1 1 d . . .
H205 H 0.5112 0.4290 0.5220 0.076 Uiso 1 1 calc . . .
C206 C 0.4591(7) 0.3935(3) 0.4520(3) 0.044(2) Uani 1 1 d . . .
H206 H 0.3878 0.3770 0.4609 0.053 Uiso 1 1 calc . . .
C207 C 0.2883(6) 0.3105(3) 0.3858(3) 0.0353(18) Uani 1 1 d . . .
C208 C 0.3305(7) 0.2732(3) 0.4255(3) 0.046(2) Uani 1 1 d . . .
H208 H 0.4135 0.2696 0.4356 0.055 Uiso 1 1 calc . . .
C209 C 0.2495(11) 0.2417(4) 0.4496(3) 0.067(3) Uani 1 1 d . . .
H209 H 0.2775 0.2177 0.4771 0.080 Uiso 1 1 calc . . .
C210 C 0.1280(11) 0.2450(5) 0.4340(4) 0.078(3) Uani 1 1 d . . .
H210 H 0.0738 0.2226 0.4502 0.094 Uiso 1 1 calc . . .
C211 C 0.0855(8) 0.2814(4) 0.3944(4) 0.066(3) Uani 1 1 d . . .
H211 H 0.0027 0.2839 0.3837 0.080 Uiso 1 1 calc . . .
C212 C 0.1664(7) 0.3138(3) 0.3710(3) 0.045(2) Uani 1 1 d . . .
H212 H 0.1377 0.3387 0.3443 0.054 Uiso 1 1 calc . . .
C301 C 0.4130(6) 0.4843(3) 0.1808(3) 0.0329(17) Uani 1 1 d . . .
C302 C 0.5275(7) 0.4856(3) 0.2074(3) 0.044(2) Uani 1 1 d . . .
H302 H 0.5448 0.4645 0.2378 0.053 Uiso 1 1 calc . . .
C303 C 0.6160(7) 0.5181(4) 0.1888(3) 0.057(2) Uani 1 1 d . . .
H303 H 0.6938 0.5185 0.2065 0.068 Uiso 1 1 calc . . .
C304 C 0.5919(8) 0.5500(4) 0.1446(3) 0.052(2) Uani 1 1 d . . .
H304 H 0.6522 0.5727 0.1327 0.062 Uiso 1 1 calc . . .
C305 C 0.4799(8) 0.5482(3) 0.1184(3) 0.044(2) Uani 1 1 d . . .
H305 H 0.4642 0.5689 0.0876 0.053 Uiso 1 1 calc . . .
C306 C 0.3893(6) 0.5169(3) 0.1359(3) 0.0359(18) Uani 1 1 d . . .
H306 H 0.3118 0.5174 0.1178 0.043 Uiso 1 1 calc . . .
C307 C 0.1559(6) 0.4602(3) 0.1710(2) 0.0289(16) Uani 1 1 d . . .
C308 C 0.1219(6) 0.5166(3) 0.1750(3) 0.0377(18) Uani 1 1 d . . .
H308 H 0.1770 0.5432 0.1908 0.045 Uiso 1 1 calc . . .
C309 C 0.0071(8) 0.5340(4) 0.1559(3) 0.051(2) Uani 1 1 d . . .
H309 H -0.0149 0.5725 0.1586 0.062 Uiso 1 1 calc . . .
C310 C -0.0749(7) 0.4955(4) 0.1331(3) 0.053(2) Uani 1 1 d . . .
H310 H -0.1527 0.5075 0.1205 0.064 Uiso 1 1 calc . . .
C311 C -0.0430(7) 0.4395(4) 0.1289(3) 0.050(2) Uani 1 1 d . . .
H311 H -0.0986 0.4130 0.1135 0.061 Uiso 1 1 calc . . .
C312 C 0.0734(6) 0.4224(3) 0.1480(3) 0.0381(18) Uani 1 1 d . . .
H312 H 0.0956 0.3840 0.1449 0.046 Uiso 1 1 calc . . .
C20 C -0.1647(9) 0.4327(5) -0.0144(4) 0.071(3) Uani 1 1 d . . .
H20 H -0.1166 0.4021 -0.0230 0.085 Uiso 1 1 calc . . .
C21 C -0.2595(9) 0.4237(5) 0.0130(4) 0.072(3) Uani 1 1 d . . .
H21 H -0.2763 0.3867 0.0238 0.087 Uiso 1 1 calc . . .
C22 C -0.3298(8) 0.4676(5) 0.0247(4) 0.069(3) Uani 1 1 d . . .
H22 H -0.3961 0.4603 0.0428 0.082 Uiso 1 1 calc . . .
C23 C -0.3066(9) 0.5222(5) 0.0108(4) 0.070(3) Uani 1 1 d . . .
H23 H -0.3546 0.5524 0.0202 0.084 Uiso 1 1 calc . . .
C24 C -0.2116(10) 0.5321(5) -0.0171(4) 0.070(3) Uani 1 1 d . . .
H24 H -0.1954 0.5693 -0.0278 0.085 Uiso 1 1 calc . . .
C25 C -0.1407(8) 0.4875(6) -0.0292(3) 0.075(3) Uani 1 1 d . . .
H25 H -0.0751 0.4944 -0.0478 0.090 Uiso 1 1 calc . . .
C30 C -0.1957(10) 0.6797(5) 0.1106(4) 0.075(3) Uani 1 1 d . . .
H30 H -0.1999 0.6561 0.1393 0.090 Uiso 1 1 calc . . .
C31 C -0.2513(9) 0.7315(7) 0.1086(5) 0.087(4) Uani 1 1 d . . .
H31 H -0.2938 0.7432 0.1358 0.105 Uiso 1 1 calc . . .
C32 C -0.2450(12) 0.7661(5) 0.0673(7) 0.099(4) Uani 1 1 d . . .
H32 H -0.2824 0.8020 0.0660 0.118 Uiso 1 1 calc . . .
C33 C -0.1834(12) 0.7482(7) 0.0274(6) 0.099(4) Uani 1 1 d . . .
H33 H -0.1790 0.7718 -0.0013 0.118 Uiso 1 1 calc . . .
C34 C -0.1282(9) 0.6955(6) 0.0299(4) 0.082(3) Uani 1 1 d . . .
H34 H -0.0863 0.6828 0.0030 0.098 Uiso 1 1 calc . . .
C35 C -0.1355(10) 0.6619(5) 0.0723(5) 0.080(3) Uani 1 1 d . . .
H35 H -0.0978 0.6261 0.0745 0.096 Uiso 1 1 calc . . .
C40 C 0.098(3) 0.4111(10) 0.4878(7) 0.184(10) Uani 0.67 1 d P A 1
H40 H 0.1109 0.4295 0.4570 0.220 Uiso 0.67 1 calc P B 1
C41 C 0.006(3) 0.3846(15) 0.4936(15) 0.162(13) Uani 0.67 1 d P A 1
H41 H -0.0377 0.3686 0.4643 0.195 Uiso 0.67 1 calc P C 1
C42 C -0.035(2) 0.3775(10) 0.5363(16) 0.136(10) Uani 0.67 1 d P A 1
H42 H -0.1147 0.3655 0.5365 0.164 Uiso 0.67 1 calc P D 1
C43 C 0.031(4) 0.3864(16) 0.5804(11) 0.175(18) Uani 0.67 1 d P A 1
H43 H -0.0014 0.3876 0.6118 0.210 Uiso 0.67 1 calc P E 1
C44 C 0.135(2) 0.3928(10) 0.5773(8) 0.171(9) Uani 0.67 1 d P A 1
H44 H 0.1866 0.3843 0.6073 0.205 Uiso 0.67 1 calc P F 1
C45 C 0.191(2) 0.4110(12) 0.5358(14) 0.138(9) Uani 0.67 1 d P A 1
H45 H 0.2726 0.4215 0.5368 0.165 Uiso 0.67 1 calc P G 1
C40A C 0.098(3) 0.4111(10) 0.4878(7) 0.184(10) Uani 0.33 1 d PD H 2
H40A H 0.1207 0.4045 0.4548 0.220 Uiso 0.33 1 calc P I 2
C41A C 0.033(3) 0.4618(12) 0.4989(11) 0.077(9) Uiso 0.33 1 d PD . 2
H41A H -0.0069 0.4843 0.4726 0.092 Uiso 0.33 1 calc P J 2
C42A C 0.033(3) 0.4752(14) 0.5497(11) 0.081(9) Uiso 0.33 1 d PD . 2
H42A H 0.0070 0.5118 0.5581 0.097 Uiso 0.33 1 calc P K 2
C43A C 0.067(4) 0.4382(15) 0.5889(14) 0.125(16) Uiso 0.33 1 d PD H 2
H43A H 0.0454 0.4439 0.6221 0.150 Uiso 0.33 1 calc P L 2
C44A C 0.135(2) 0.3928(10) 0.5773(8) 0.171(9) Uani 0.33 1 d PD H 2
H44A H 0.1871 0.3749 0.6032 0.205 Uiso 0.33 1 calc P M 2
C45A C 0.127(5) 0.3730(15) 0.5265(11) 0.110(14) Uiso 0.33 1 d PD H 2
H45A H 0.1402 0.3345 0.5194 0.133 Uiso 0.33 1 calc P N 2

loop_
_atom_site_aniso_label
_atom_site_aniso_U_11
_atom_site_aniso_U_22
_atom_site_aniso_U_33
_atom_site_aniso_U_23
_atom_site_aniso_U_13
_atom_site_aniso_U_12
Pt1 0.02054(15) 0.02852(15) 0.02664(15) 0.00062(12) 0.00420(11) -0.00003(12)
Pt2 0.02151(15) 0.02883(15) 0.02400(14) 0.00177(12) 0.00228(11) 0.00051(12)
Ag1 0.0287(3) 0.0551(4) 0.0669(4) -0.0135(3) 0.0185(3) -0.0095(3)
P1 0.0229(10) 0.0279(10) 0.0334(10) 0.0016(8) 0.0042(8) 0.0021(8)
P2 0.0236(10) 0.0328(10) 0.0253(9) 0.0037(8) 0.0028(8) 0.0025(8)
P3 0.0230(10) 0.0297(10) 0.0255(9) 0.0015(8) 0.0018(8) 0.0003(8)
S1 0.185(4) 0.100(2) 0.0578(18) -0.0224(18) 0.024(2) -0.082(3)
S2 0.108(3) 0.0623(19) 0.229(5) -0.013(2) 0.112(3) 0.0034(18)
O1 0.086(5) 0.057(4) 0.052(4) -0.009(3) -0.014(3) -0.012(3)
O2 0.051(5) 0.40(2) 0.136(9) 0.002(11) 0.029(5) 0.039(9)
O3 0.341(16) 0.077(6) 0.066(5) 0.008(5) 0.032(7) -0.011(8)
O4 0.066(5) 0.228(10) 0.081(5) 0.015(6) 0.030(4) 0.091(6)
O5 0.146(8) 0.090(6) 0.198(10) 0.059(6) 0.112(8) 0.019(6)
O6 0.095(7) 0.194(11) 0.216(12) -0.063(9) -0.106(8) 0.020(7)
F1 0.187(8) 0.116(6) 0.068(4) -0.045(4) -0.010(4) -0.024(5)
F2 0.075(6) 0.49(2) 0.156(9) -0.066(11) -0.009(5) 0.104(9)
F3 0.187(8) 0.066(4) 0.101(5) 0.010(4) -0.011(5) -0.023(5)
F4 0.093(5) 0.075(4) 0.177(7) 0.021(4) 0.046(5) 0.021(4)
F5 0.101(6) 0.189(8) 0.215(9) 0.133(8) 0.044(6) -0.010(6)
F6 0.169(10) 0.50(2) 0.100(7) -0.010(10) -0.055(7) -0.099(12)
C1 0.044(5) 0.039(5) 0.027(4) 0.000(3) 0.008(4) -0.003(4)
C2 0.028(5) 0.047(5) 0.022(4) -0.006(3) 0.001(3) -0.001(4)
C3 0.048(5) 0.038(4) 0.035(4) -0.003(4) 0.015(4) 0.000(4)
C4 0.047(5) 0.057(5) 0.028(4) -0.001(4) 0.016(4) -0.006(4)
C5 0.058(6) 0.066(6) 0.046(5) -0.010(4) 0.017(4) 0.016(5)
C6 0.046(5) 0.050(5) 0.041(5) 0.001(4) 0.012(4) 0.017(4)
C7 0.031(4) 0.075(6) 0.043(5) -0.004(4) 0.019(4) -0.003(4)
C8 0.045(5) 0.032(4) 0.034(4) 0.000(4) 0.010(4) 0.008(4)
C9 0.040(5) 0.024(4) 0.035(4) 0.001(3) 0.001(4) 0.011(4)
C10 0.081(6) 0.036(5) 0.029(4) 0.003(4) -0.003(4) -0.003(4)
C11 0.108(8) 0.032(5) 0.042(5) 0.000(4) -0.004(5) 0.013(5)
C12 0.096(7) 0.050(5) 0.038(5) -0.011(4) -0.008(5) 0.021(5)
C13 0.069(6) 0.039(5) 0.038(5) 0.000(4) -0.010(4) 0.009(4)
C14 0.059(6) 0.047(5) 0.048(5) -0.006(4) -0.009(4) -0.013(4)
C15 0.023(4) 0.037(4) 0.038(4) 0.000(3) 0.001(3) 0.001(3)
C16 0.24(2) 0.075(9) 0.065(8) -0.011(7) -0.033(10) -0.011(10)
C17 0.118(13) 0.154(16) 0.33(3) 0.137(18) 0.152(17) 0.056(12)
C101 0.030(4) 0.038(4) 0.032(4) 0.001(3) 0.004(3) 0.007(4)
C102 0.032(5) 0.051(5) 0.058(5) -0.002(4) 0.010(4) 0.000(4)
C103 0.036(5) 0.075(7) 0.079(7) -0.007(5) 0.020(5) 0.009(5)
C104 0.054(6) 0.071(7) 0.069(6) 0.000(5) 0.015(5) 0.037(5)
C105 0.059(6) 0.045(5) 0.089(7) -0.010(5) 0.009(5) 0.012(5)
C106 0.038(5) 0.042(5) 0.063(5) -0.008(4) 0.007(4) 0.009(4)
C107 0.026(4) 0.023(4) 0.041(4) -0.001(3) 0.009(3) 0.002(3)
C108 0.032(4) 0.031(4) 0.035(4) -0.002(3) 0.004(3) 0.003(3)
C109 0.030(4) 0.043(5) 0.058(5) -0.002(4) 0.002(4) -0.004(4)
C110 0.047(5) 0.046(5) 0.070(6) 0.003(5) 0.018(5) -0.014(4)
C111 0.064(6) 0.038(5) 0.046(5) 0.009(4) 0.014(4) -0.001(4)
C112 0.036(4) 0.034(4) 0.044(5) 0.005(4) 0.004(4) 0.001(4)
C201 0.025(4) 0.043(4) 0.032(4) -0.003(3) -0.001(3) 0.001(3)
C202 0.043(5) 0.055(5) 0.042(5) -0.007(4) 0.001(4) -0.001(4)
C203 0.048(6) 0.087(7) 0.062(6) -0.017(6) 0.003(5) -0.018(5)
C204 0.072(7) 0.084(7) 0.042(6) -0.008(5) -0.017(5) -0.016(6)
C205 0.082(7) 0.076(7) 0.031(5) -0.006(5) -0.001(5) 0.001(6)
C206 0.045(5) 0.053(5) 0.034(4) 0.002(4) 0.003(4) 0.004(4)
C207 0.035(5) 0.042(4) 0.030(4) 0.000(3) 0.005(3) 0.002(4)
C208 0.049(5) 0.051(5) 0.039(5) 0.011(4) 0.010(4) 0.005(4)
C209 0.108(9) 0.054(6) 0.042(5) 0.020(4) 0.026(6) -0.012(6)
C210 0.089(9) 0.079(7) 0.074(7) 0.001(6) 0.042(7) -0.041(7)
C211 0.051(6) 0.087(7) 0.067(6) 0.001(6) 0.029(5) -0.023(5)
C212 0.040(5) 0.056(5) 0.042(5) 0.004(4) 0.012(4) -0.004(4)
C301 0.031(4) 0.033(4) 0.036(4) -0.005(3) 0.008(3) -0.003(3)
C302 0.033(5) 0.057(5) 0.043(5) 0.006(4) 0.006(4) -0.005(4)
C303 0.032(5) 0.084(7) 0.054(6) 0.002(5) 0.004(4) -0.012(5)
C304 0.051(6) 0.047(5) 0.061(6) -0.004(4) 0.025(5) -0.015(4)
C305 0.053(6) 0.043(5) 0.040(5) 0.004(4) 0.023(4) 0.006(4)
C306 0.037(5) 0.038(4) 0.033(4) -0.003(4) 0.010(4) 0.001(4)
C307 0.027(4) 0.036(4) 0.023(4) 0.007(3) 0.004(3) 0.002(3)
C308 0.035(4) 0.044(5) 0.032(4) 0.002(4) -0.006(3) 0.009(4)
C309 0.059(6) 0.056(6) 0.039(5) 0.008(4) 0.003(4) 0.022(5)
C310 0.029(5) 0.081(7) 0.049(5) 0.006(5) 0.002(4) 0.018(5)
C311 0.026(5) 0.073(6) 0.051(5) -0.003(5) -0.005(4) -0.005(4)
C312 0.031(4) 0.045(5) 0.038(4) 0.003(4) 0.002(3) -0.003(4)
C20 0.052(6) 0.097(8) 0.065(7) -0.010(6) 0.005(5) 0.020(6)
C21 0.058(7) 0.079(8) 0.079(7) -0.004(6) 0.004(6) -0.005(6)
C22 0.049(6) 0.094(8) 0.066(6) -0.007(6) 0.017(5) -0.002(6)
C23 0.073(7) 0.082(8) 0.054(6) -0.009(6) -0.001(5) 0.006(6)
C24 0.080(8) 0.083(8) 0.044(6) 0.011(5) -0.011(5) -0.021(6)
C25 0.045(6) 0.141(11) 0.038(5) 0.003(7) 0.004(4) -0.019(7)
C30 0.067(7) 0.083(8) 0.072(7) -0.006(6) -0.002(6) -0.024(6)
C31 0.039(6) 0.126(12) 0.093(9) -0.042(9) -0.011(6) -0.011(7)
C32 0.074(9) 0.072(8) 0.139(13) -0.022(9) -0.032(9) 0.013(7)
C33 0.067(8) 0.109(11) 0.110(11) 0.030(9) -0.029(7) -0.028(8)
C34 0.052(7) 0.118(10) 0.073(8) -0.014(7) 0.002(6) -0.005(7)
C35 0.082(8) 0.073(7) 0.082(8) -0.014(7) -0.001(7) 0.000(6)
C40 0.27(3) 0.21(2) 0.086(12) -0.017(14) 0.074(17) -0.03(2)
C41 0.15(3) 0.18(3) 0.16(3) -0.08(2) 0.03(2) -0.05(2)
C42 0.14(2) 0.091(16) 0.19(3) -0.03(2) 0.09(2) -0.013(15)
C43 0.25(4) 0.20(3) 0.093(19) 0.03(2) 0.08(2) 0.16(3)
C44 0.156(18) 0.22(2) 0.138(17) 0.044(15) 0.036(15) 0.109(18)
C45 0.105(18) 0.14(2) 0.18(3) -0.01(2) 0.066(19) 0.013(16)
C40A 0.27(3) 0.21(2) 0.086(12) -0.017(14) 0.074(17) -0.03(2)
C44A 0.156(18) 0.22(2) 0.138(17) 0.044(15) 0.036(15) 0.109(18)

loop_
_atom_type_symbol
_atom_type_description
_atom_type_scat_dispersion_real
_atom_type_scat_dispersion_imag
_atom_type_scat_source
C C 0.0033 0.0016 'International Tables Vol C Tables 4.2.6.8 and 6.1.1.4'
H H 0.0000 0.0000 'International Tables Vol C Tables 4.2.6.8 and 6.1.1.4'
O O 0.0106 0.0060 'International Tables Vol C Tables 4.2.6.8 and 6.1.1.4'
F F 0.0171 0.0103 'International Tables Vol C Tables 4.2.6.8 and 6.1.1.4'
P P 0.1023 0.0942 'International Tables Vol C Tables 4.2.6.8 and 6.1.1.4'
S S 0.1246 0.1234 'International Tables Vol C Tables 4.2.6.8 and 6.1.1.4'
Ag Ag -0.8971 1.1015 'International Tables Vol C Tables 4.2.6.8 and 6.1.1.4'
Pt Pt -1.7033 8.3905 'International Tables Vol C Tables 4.2.6.8 and 6.1.1.4'

loop_
_geom_angle_atom_site_label_1
_geom_angle_atom_site_label_2
_geom_angle_atom_site_label_3
_geom_angle
_geom_angle_site_symmetry_1
_geom_angle_site_symmetry_3
C2 Pt1 C1 35.8(3) . .
C2 Pt1 P3 89.4(2) . .
C1 Pt1 P3 125.2(2) . .
C2 Pt1 P1 125.6(2) . .
C1 Pt1 P1 89.8(2) . .
P3 Pt1 P1 144.84(6) . .
C2 Pt1 Pt2 142.4(2) . .
C1 Pt1 Pt2 177.74(19) . .
P3 Pt1 Pt2 53.16(4) . .
P1 Pt1 Pt2 91.94(5) . .
C2 Pt1 Ag1 109.2(2) . .
C1 Pt1 Ag1 114.7(2) . .
P3 Pt1 Ag1 78.12(5) . .
P1 Pt1 Ag1 90.85(5) . .
Pt2 Pt1 Ag1 63.88(2) . .
C9 Pt2 C8 36.9(3) . .
C9 Pt2 P3 87.21(19) . .
C8 Pt2 P3 123.9(2) . .
C9 Pt2 P2 124.17(19) . .
C8 Pt2 P2 87.31(19) . .
P3 Pt2 P2 148.30(6) . .
C9 Pt2 Pt1 139.36(19) . .
C8 Pt2 Pt1 174.5(2) . .
P3 Pt2 Pt1 53.08(5) . .
P2 Pt2 Pt1 96.26(5) . .
C9 Pt2 Ag1 106.6(2) . .
C8 Pt2 Ag1 115.7(2) . .
P3 Pt2 Ag1 75.80(5) . .
P2 Pt2 Ag1 96.72(5) . .
Pt1 Pt2 Ag1 59.893(18) . .
O4 Ag1 O1 90.8(3) . .
O4 Ag1 Pt1 157.8(3) . .
O1 Ag1 Pt1 107.53(15) . .
O4 Ag1 Pt2 102.8(3) . .
O1 Ag1 Pt2 159.10(14) . .
Pt1 Ag1 Pt2 56.231(16) . .
C107 P1 C101 105.0(3) . .
C107 P1 C15 105.4(3) . .
C101 P1 C15 100.2(3) . .
C107 P1 Pt1 112.7(2) . .
C101 P1 Pt1 120.9(2) . .
C15 P1 Pt1 111.0(2) . .
C201 P2 C207 104.7(3) . .
C201 P2 C15 102.9(3) . .
C207 P2 C15 105.8(3) . .
C201 P2 Pt2 113.3(2) . .
C207 P2 Pt2 119.4(2) . .
C15 P2 Pt2 109.2(2) . .
C301 P3 C307 106.2(3) . .
C301 P3 Pt1 113.3(2) . .
C307 P3 Pt1 125.2(2) . .
C301 P3 Pt2 117.8(2) . .
C307 P3 Pt2 118.6(2) . .
Pt1 P3 Pt2 73.75(5) . .
O3 S1 O1 122.7(5) . .
O3 S1 O2 110.9(7) . .
O1 S1 O2 110.0(5) . .
O3 S1 C16 109.0(7) . .
O1 S1 C16 109.6(6) . .
O2 S1 C16 89.8(8) . .
O4 S2 O5 116.9(6) . .
O4 S2 C17 115.3(7) . .
O5 S2 C17 109.3(8) . .
O4 S2 O6 112.1(6) . .
O5 S2 O6 110.2(7) . .
C17 S2 O6 89.8(9) . .
S1 O1 Ag1 137.5(4) . .
S2 O4 Ag1 169.8(6) . .
H1 C1 C2 125(5) . .
H1 C1 C6 121(5) . .
C2 C1 C6 106.5(7) . .
H1 C1 Pt1 105(5) . .
C2 C1 Pt1 71.4(4) . .
C6 C1 Pt1 117.8(5) . .
H2 C2 C1 124(5) . .
H2 C2 C3 118(5) . .
C1 C2 C3 107.0(7) . .
H2 C2 Pt1 109(5) . .
C1 C2 Pt1 72.7(4) . .
C3 C2 Pt1 117.1(5) . .
C2 C3 C7 101.1(6) . .
C2 C3 C4 104.6(6) . .
C7 C3 C4 100.5(6) . .
C3 C4 C5 102.7(6) . .
C4 C5 C6 103.3(6) . .
C7 C6 C1 101.3(6) . .
C7 C6 C5 100.3(6) . .
C1 C6 C5 104.1(6) . .
C6 C7 C3 94.7(6) . .
H8 C8 C9 120(4) . .
H8 C8 C13 125(4) . .
C9 C8 C13 105.7(7) . .
H8 C8 Pt2 103(4) . .
C9 C8 Pt2 70.3(4) . .
C13 C8 Pt2 120.5(6) . .
H9 C9 C8 116(4) . .
H9 C9 C10 125(4) . .
C8 C9 C10 106.6(7) . .
H9 C9 Pt2 105(4) . .
C8 C9 Pt2 72.8(4) . .
C10 C9 Pt2 119.2(5) . .
C9 C10 C14 101.7(6) . .
C9 C10 C11 103.0(7) . .
C14 C10 C11 100.2(6) . .
C12 C11 C10 102.4(6) . .
C13 C12 C11 103.5(7) . .
C14 C13 C8 101.7(6) . .
C14 C13 C12 101.4(7) . .
C8 C13 C12 103.7(7) . .
C13 C14 C10 95.3(6) . .
P2 C15 P1 112.4(3) . .
F3 C16 F1 112.9(11) . .
F3 C16 F2 108.7(15) . .
F1 C16 F2 107.5(12) . .
F3 C16 S1 115.4(10) . .
F1 C16 S1 113.2(12) . .
F2 C16 S1 97.7(10) . .
F4 C17 F5 107.6(12) . .
F4 C17 F6 111.1(19) . .
F5 C17 F6 109.8(15) . .
F4 C17 S2 119.0(13) . .
F5 C17 S2 112.8(16) . .
F6 C17 S2 96.1(11) . .
C106 C101 C102 119.1(7) . .
C106 C101 P1 122.7(6) . .
C102 C101 P1 118.2(6) . .
C103 C102 C101 120.3(8) . .
C104 C103 C102 120.3(8) . .
C103 C104 C105 120.1(8) . .
C104 C105 C106 119.7(8) . .
C101 C106 C105 120.4(8) . .
C108 C107 C112 118.7(6) . .
C108 C107 P1 119.1(5) . .
C112 C107 P1 122.1(5) . .
C109 C108 C107 120.4(7) . .
C110 C109 C108 120.2(7) . .
C109 C110 C111 120.5(7) . .
C110 C111 C112 119.4(7) . .
C111 C112 C107 120.7(7) . .
C202 C201 C206 118.2(7) . .
C202 C201 P2 119.2(5) . .
C206 C201 P2 122.6(6) . .
C203 C202 C201 121.3(8) . .
C202 C203 C204 120.8(9) . .
C203 C204 C205 119.4(8) . .
C204 C205 C206 119.8(8) . .
C201 C206 C205 120.5(8) . .
C212 C207 C208 118.9(7) . .
C212 C207 P2 120.1(6) . .
C208 C207 P2 121.0(6) . .
C209 C208 C207 119.5(8) . .
C210 C209 C208 120.9(8) . .
C209 C210 C211 120.0(8) . .
C212 C211 C210 119.1(9) . .
C207 C212 C211 121.6(8) . .
C302 C301 C306 119.0(7) . .
C302 C301 P3 119.2(6) . .
C306 C301 P3 121.7(5) . .
C303 C302 C301 119.5(7) . .
C304 C303 C302 121.1(8) . .
C305 C304 C303 119.1(7) . .
C304 C305 C306 121.5(7) . .
C305 C306 C301 119.7(7) . .
C312 C307 C308 118.5(6) . .
C312 C307 P3 121.1(5) . .
C308 C307 P3 120.1(5) . .
C307 C308 C309 120.5(7) . .
C310 C309 C308 120.4(8) . .
C311 C310 C309 120.0(7) . .
C310 C311 C312 119.2(8) . .
C307 C312 C311 121.5(7) . .
C21 C20 C25 118.7(10) . .
C22 C21 C20 120.6(10) . .
C21 C22 C23 121.5(9) . .
C22 C23 C24 118.8(10) . .
C25 C24 C23 119.6(10) . .
C24 C25 C20 120.8(9) . .
C35 C30 C31 121.2(11) . .
C32 C31 C30 119.8(12) . .
C31 C32 C33 119.7(12) . .
C32 C33 C34 119.6(12) . .
C35 C34 C33 119.1(11) . .
C30 C35 C34 120.5(11) . .
C41 C40 C45 114(3) . .
C40 C41 C42 125(3) . .
C41 C42 C43 122(3) . .
C44 C43 C42 115(3) . .
C43 C44 C45 129(3) . .
C44 C45 C40 108(2) . .
C42A C41A C41A 73(2) . 3_566
C42A C41A C42A 114(2) . 3_566
C41A C41A C42A 40.1(10) 3_566 3_566
C43A C42A C41A 123(3) . .
C43A C42A C41A 170(3) . 3_566
C41A C42A C41A 66(2) . 3_566

loop_
_geom_bond_atom_site_label_1
_geom_bond_atom_site_label_2
_geom_bond_distance
_geom_bond_site_symmetry_2
Pt1 C2 2.226(7) .
Pt1 C1 2.242(7) .
Pt1 P3 2.2605(18) .
Pt1 P1 2.3268(18) .
Pt1 Pt2 2.7144(5) .
Pt1 Ag1 2.8248(8) .
Pt2 C9 2.200(7) .
Pt2 C8 2.232(7) .
Pt2 P3 2.2628(18) .
Pt2 P2 2.3193(17) .
Pt2 Ag1 2.9317(8) .
Ag1 O4 2.230(6) .
Ag1 O1 2.551(5) .
P1 C107 1.820(7) .
P1 C101 1.826(7) .
P1 C15 1.836(7) .
P2 C201 1.812(7) .
P2 C207 1.825(7) .
P2 C15 1.834(7) .
P3 C301 1.821(7) .
P3 C307 1.826(7) .
S1 O3 1.375(9) .
S1 O1 1.420(6) .
S1 O2 1.662(11) .
S1 C16 1.723(14) .
S2 O4 1.363(6) .
S2 O5 1.418(8) .
S2 C17 1.64(2) .
S2 O6 1.694(9) .
F1 C16 1.314(13) .
F2 C16 1.455(19) .
F3 C16 1.281(13) .
F4 C17 1.314(14) .
F5 C17 1.342(15) .
F6 C17 1.53(2) .
C1 H1 1.00(8) .
C1 C2 1.374(10) .
C1 C6 1.522(11) .
C2 H2 0.84(7) .
C2 C3 1.513(10) .
C3 C7 1.539(11) .
C3 C4 1.545(10) .
C4 C5 1.551(12) .
C5 C6 1.557(11) .
C6 C7 1.518(11) .
C8 H8 0.91(6) .
C8 C9 1.402(10) .
C8 C13 1.538(11) .
C9 H9 0.96(6) .
C9 C10 1.522(11) .
C10 C14 1.536(11) .
C10 C11 1.578(12) .
C11 C12 1.551(11) .
C12 C13 1.546(11) .
C13 C14 1.512(12) .
C101 C106 1.371(10) .
C101 C102 1.396(10) .
C102 C103 1.380(11) .
C103 C104 1.371(13) .
C104 C105 1.379(13) .
C105 C106 1.401(11) .
C107 C108 1.394(9) .
C107 C112 1.394(10) .
C108 C109 1.385(10) .
C109 C110 1.376(11) .
C110 C111 1.385(11) .
C111 C112 1.390(11) .
C201 C202 1.386(10) .
C201 C206 1.387(10) .
C202 C203 1.365(11) .
C203 C204 1.373(12) .
C204 C205 1.379(13) .
C205 C206 1.399(12) .
C207 C212 1.377(10) .
C207 C208 1.401(10) .
C208 C209 1.378(12) .
C209 C210 1.377(14) .
C210 C211 1.384(14) .
C211 C212 1.379(11) .
C301 C302 1.387(10) .
C301 C306 1.405(10) .
C302 C303 1.383(11) .
C303 C304 1.379(12) .
C304 C305 1.360(11) .
C305 C306 1.373(10) .
C307 C312 1.371(10) .
C307 C308 1.384(10) .
C308 C309 1.387(10) .
C309 C310 1.376(12) .
C310 C311 1.369(12) .
C311 C312 1.401(10) .
C20 C21 1.363(14) .
C20 C25 1.380(15) .
C21 C22 1.353(13) .
C22 C23 1.366(14) .
C23 C24 1.378(14) .
C24 C25 1.374(15) .
C30 C35 1.336(15) .
C30 C31 1.365(16) .
C31 C32 1.362(18) .
C32 C33 1.382(18) .
C33 C34 1.382(17) .
C34 C35 1.372(15) .
C40 C41 1.23(3) .
C40 C45 1.54(4) .
C41 C42 1.26(4) .
C42 C43 1.31(4) .
C43 C44 1.18(4) .
C44 C45 1.38(3) .
C41A C42A 1.367(19) .
C41A C41A 1.95(5) 3_566
C41A C42A 2.03(4) 3_566
C42A C43A 1.367(19) .
C42A C41A 2.03(4) 3_566
